data_4103347
loop_
_publ_author_name
'Kyoungmoo Koh'
'Antek G. Wong-Foy'
'Adam J. Matzger'

_publ_section_title
;
 Coordination Copolymerization Mediated by Zn4O(CO2R)6 Metal Clusters: a
 Balancing Act between Statistics and Geometry
;
_journal_name_full 'Journal of the American Chemical Society'
_journal_page_first 15005
_journal_page_last 15010
_journal_paper_doi 10.1021/ja1065009
_journal_volume 132
_journal_year 2010
_chemical_formula_sum 'C99 H51 O32.5 S3 Zn10'
_chemical_formula_weight 2510.28
_chemical_name_common UMCM-3
_chemical_name_systematic
; 
 ? 
;
_space_group_IT_number 216
_symmetry_cell_setting cubic
_symmetry_Int_Tables_number 216
_symmetry_space_group_name_Hall 'F -4 2 3'
_symmetry_space_group_name_H-M 'F -4 3 m'
_atom_sites_solution_hydrogens geom
_atom_sites_solution_primary direct
_atom_sites_solution_secondary difmap
_audit_creation_method SHELXL-97
_cell_angle_alpha 90.00
_cell_angle_beta 90.00
_cell_angle_gamma 90.00
_cell_formula_units_Z 8
_cell_length_a 44.3453(8)
_cell_length_b 44.3453(8)
_cell_length_c 44.3453(8)
_cell_measurement_reflns_used 14338
_cell_measurement_temperature 95(2)
_cell_measurement_theta_max 72.10
_cell_measurement_theta_min 2.00
_cell_volume 87205(3)
_computing_cell_refinement FS-Process
_computing_data_collection 'CrystalClear (Version 4.0)'
_computing_data_reduction 'CrystalClear (Version 4.0) '
_computing_molecular_graphics 'CrystalStructure (Version 4.0)'
_computing_structure_refinement 'SHELXL-97 (Sheldrick, 1997)'
_computing_structure_solution 'SHELXS-97 (Sheldrick, 1990)'
_diffrn_ambient_temperature 95(2)
_diffrn_detector_area_resol_mean 10.00
_diffrn_measured_fraction_theta_full 0.984
_diffrn_measured_fraction_theta_max 0.984
_diffrn_measurement_device_type 'Rigaku R-AXIS RAPID imaging plate'
_diffrn_measurement_method \w
_diffrn_radiation_monochromator graphite
_diffrn_radiation_source 'fine-focus sealed tube'
_diffrn_radiation_type CuK\a
_diffrn_radiation_wavelength 1.54180
_diffrn_reflns_av_R_equivalents 0.0560
_diffrn_reflns_av_sigmaI/netI 0.0545
_diffrn_reflns_limit_h_max 45
_diffrn_reflns_limit_h_min -34
_diffrn_reflns_limit_k_max 26
_diffrn_reflns_limit_k_min -34
_diffrn_reflns_limit_l_max 12
_diffrn_reflns_limit_l_min -54
_diffrn_reflns_number 26757
_diffrn_reflns_theta_full 71.59
_diffrn_reflns_theta_max 71.59
_diffrn_reflns_theta_min 1.73
_exptl_absorpt_coefficient_mu 0.886
_exptl_absorpt_correction_T_max 1.0000
_exptl_absorpt_correction_T_min 0.5051
_exptl_absorpt_correction_type multi-scan
_exptl_absorpt_process_details
;  
  Higashi, T. (1995). Program for Absorption Correction.
  Rigaku Corporation, Tokyo, Japan. 
;
_exptl_crystal_colour 'clear yellow'
_exptl_crystal_density_diffrn 0.382
_exptl_crystal_density_method 'not measured'
_exptl_crystal_description octahedron
_exptl_crystal_F_000 10024
_exptl_crystal_size_max 0.13
_exptl_crystal_size_mid 0.07
_exptl_crystal_size_min 0.02
_platon_squeeze_details
;
;
_refine_diff_density_max 0.194
_refine_diff_density_min -0.214
_refine_diff_density_rms 0.020
_refine_ls_abs_structure_details 'Flack H D (1983), Acta Cryst. A39, 876-881'
_refine_ls_abs_structure_Flack 0.10(3)
_refine_ls_extinction_method none
_refine_ls_goodness_of_fit_ref 0.839
_refine_ls_hydrogen_treatment riding
_refine_ls_matrix_type full
_refine_ls_number_parameters 147
_refine_ls_number_reflns 6211
_refine_ls_number_restraints 2
_refine_ls_restrained_S_all 0.839
_refine_ls_R_factor_all 0.1032
_refine_ls_R_factor_gt 0.0411
_refine_ls_shift/su_max 0.041
_refine_ls_shift/su_mean 0.004
_refine_ls_structure_factor_coef Fsqd
_refine_ls_weighting_details 'calc w=1/[\s^2^(Fo^2^)+(0.0408P)^2^+0.0000P] where P=(Fo^2^+2Fc^2^)/3'
_refine_ls_weighting_scheme calc
_refine_ls_wR_factor_gt 0.0893
_refine_ls_wR_factor_ref 0.1059
_reflns_number_gt 2474
_reflns_number_total 6211
_reflns_threshold_expression F^2^>2sigma(I)
_cod_data_source_file ja1065009_si_002.cif
_cod_data_source_block UMCM-3
_cod_original_formula_sum 'C99 H51 O32.50 S3 Zn10'
_cod_database_code 4103347

loop_
_symmetry_equiv_pos_as_xyz
'x, y, z'
'y, z, x'
'z, x, y'
'y, -x, -z'
'z, -y, -x'
'x, -z, -y'
'-x, -y, z'
'-z, x, -y'
'-x, y, -z'
'-y, -z, x'
'-z, -x, y'
'-y, x, -z'
'-z, y, -x'
'-x, z, -y'
'-y, z, -x'
'z, y, x'
'x, z, y'
'y, x, z'
'y, -z, -x'
'-y, -x, z'
'-z, -y, x'
'-x, -z, y'
'x, -y, -z'
'z, -x, -y'
'x, y+1/2, z+1/2'
'y, z+1/2, x+1/2'
'z, x+1/2, y+1/2'
'y, -x+1/2, -z+1/2'
'z, -y+1/2, -x+1/2'
'x, -z+1/2, -y+1/2'
'-x, -y+1/2, z+1/2'
'-z, x+1/2, -y+1/2'
'-x, y+1/2, -z+1/2'
'-y, -z+1/2, x+1/2'
'-z, -x+1/2, y+1/2'
'-y, x+1/2, -z+1/2'
'-z, y+1/2, -x+1/2'
'-x, z+1/2, -y+1/2'
'-y, z+1/2, -x+1/2'
'z, y+1/2, x+1/2'
'x, z+1/2, y+1/2'
'y, x+1/2, z+1/2'
'y, -z+1/2, -x+1/2'
'-y, -x+1/2, z+1/2'
'-z, -y+1/2, x+1/2'
'-x, -z+1/2, y+1/2'
'x, -y+1/2, -z+1/2'
'z, -x+1/2, -y+1/2'
'x+1/2, y, z+1/2'
'y+1/2, z, x+1/2'
'z+1/2, x, y+1/2'
'y+1/2, -x, -z+1/2'
'z+1/2, -y, -x+1/2'
'x+1/2, -z, -y+1/2'
'-x+1/2, -y, z+1/2'
'-z+1/2, x, -y+1/2'
'-x+1/2, y, -z+1/2'
'-y+1/2, -z, x+1/2'
'-z+1/2, -x, y+1/2'
'-y+1/2, x, -z+1/2'
'-z+1/2, y, -x+1/2'
'-x+1/2, z, -y+1/2'
'-y+1/2, z, -x+1/2'
'z+1/2, y, x+1/2'
'x+1/2, z, y+1/2'
'y+1/2, x, z+1/2'
'y+1/2, -z, -x+1/2'
'-y+1/2, -x, z+1/2'
'-z+1/2, -y, x+1/2'
'-x+1/2, -z, y+1/2'
'x+1/2, -y, -z+1/2'
'z+1/2, -x, -y+1/2'
'x+1/2, y+1/2, z'
'y+1/2, z+1/2, x'
'z+1/2, x+1/2, y'
'y+1/2, -x+1/2, -z'
'z+1/2, -y+1/2, -x'
'x+1/2, -z+1/2, -y'
'-x+1/2, -y+1/2, z'
'-z+1/2, x+1/2, -y'
'-x+1/2, y+1/2, -z'
'-y+1/2, -z+1/2, x'
'-z+1/2, -x+1/2, y'
'-y+1/2, x+1/2, -z'
'-z+1/2, y+1/2, -x'
'-x+1/2, z+1/2, -y'
'-y+1/2, z+1/2, -x'
'z+1/2, y+1/2, x'
'x+1/2, z+1/2, y'
'y+1/2, x+1/2, z'
'y+1/2, -z+1/2, -x'
'-y+1/2, -x+1/2, z'
'-z+1/2, -y+1/2, x'
'-x+1/2, -z+1/2, y'
'x+1/2, -y+1/2, -z'
'z+1/2, -x+1/2, -y'

loop_
_atom_site_label
_atom_site_type_symbol
_atom_site_fract_x
_atom_site_fract_y
_atom_site_fract_z
_atom_site_U_iso_or_equiv
_atom_site_adp_type
_atom_site_occupancy
_atom_site_symmetry_multiplicity
_atom_site_calc_flag
_atom_site_refinement_flags
Zn1 Zn 0.525453(13) 1.025453(13) 0.474547(13) 0.1294(4) Uani 1 6 d S
Zn2 Zn 0.337099(10) 0.887914(14) 0.162901(10) 0.1330(3) Uani 1 2 d S
Zn3 Zn 0.319981(12) 0.819981(12) 0.180019(12) 0.1229(4) Uani 1 6 d S
S1 S 0.2500 0.85644(4) 0.2500 0.1443(7) Uani 1 4 d S
O2 O 0.51770(7) 1.01770(7) 0.43223(7) 0.1660(13) Uani 1 2 d S
O3 O 0.37401(7) 0.90731(8) 0.17856(7) 0.1595(10) Uani 1 1 d .
O4 O 0.29438(4) 0.84599(9) 0.20562(4) 0.1354(11) Uani 1 2 d S
O5 O 0.30499(6) 0.89264(9) 0.19501(6) 0.1617(14) Uani 1 2 d S
O6 O 0.34551(6) 0.84551(6) 0.15449(6) 0.1241(17) Uani 1 6 d S
O7 O 0.5000 1.0000 0.5000 0.122(3) Uani 1 24 d S
C1 C 0.29261(15) 0.8740(2) 0.20739(15) 0.1595(10) Uani 1 2 d SD
C2 C 0.26984(13) 0.88354(18) 0.23016(13) 0.203(2) Uani 1 2 d S
C3 C 0.26238(11) 0.91044(16) 0.23762(11) 0.203(2) Uani 1 2 d SD
H3 H 0.2707 0.9278 0.2293 0.243 Uiso 1 2 calc SR
C4 C 0.40038(15) 0.90038(15) 0.1819(2) 0.182(4) Uani 1 2 d S
C5 C 0.42106(14) 0.92106(14) 0.19730(12) 0.152(2) Uani 1 2 d S
C6 C 0.4186(2) 0.9511(2) 0.19269(19) 0.151(3) Uiso 0.50 1 d P
H6 H 0.4026 0.9585 0.1812 0.181 Uiso 0.50 1 calc PR
C7 C 0.4393(2) 0.9713(2) 0.2047(2) 0.177(3) Uiso 0.50 1 d P
H7 H 0.4391 0.9916 0.1996 0.212 Uiso 0.50 1 calc PR
C8 C 0.45991(11) 0.95991(11) 0.22431(16) 0.176(2) Uani 1 2 d S
C9 C 0.4629(2) 0.9288(3) 0.2314(3) 0.174(4) Uiso 0.50 1 d P
H9 H 0.4777(16) 0.9248(14) 0.2473(16) 0.19(3) Uiso 0.50 1 d P
C10 C 0.44359(19) 0.9065(2) 0.21541(19) 0.150(3) Uiso 0.50 1 d P
H10 H 0.4458 0.8857 0.2169 0.180 Uiso 0.50 1 calc PR
C11 C 0.5000 1.0000 0.2233(3) 0.184(4) Uani 1 4 d S
H11 H 0.5000 1.0000 0.201(3) 0.32(7) Uiso 1 4 d S
C12 C 0.48101(12) 0.98101(12) 0.2418(2) 0.199(3) Uani 1 2 d S
C13 C 0.48071(12) 0.98071(12) 0.2724(2) 0.187(3) Uani 1 2 d S
H13 H 0.4668(5) 0.9668(5) 0.2817(7) 0.067(11) Uiso 1 2 d S
C14 C 0.5000 1.0000 0.2887(3) 0.204(4) Uani 1 4 d SD
C15 C 0.5000 1.0000 0.3211(3) 0.203(4) Uani 1 4 d S
C16 C 0.5240(3) 1.0105(3) 0.3378(3) 0.175(5) Uiso 0.50 1 d PD
H16 H 0.5346(11) 1.0138(11) 0.3283(11) 0.09(2) Uiso 0.50 1 d P
C17 C 0.5289(2) 1.01111(19) 0.3698(3) 0.193(4) Uiso 0.50 1 d PD
H17 H 0.5475(18) 1.0194(15) 0.3841(17) 0.23(3) Uiso 0.50 1 d P
C18 C 0.5000 1.0000 0.3850(2) 0.176(2) Uani 1 4 d S
C19 C 0.5000 1.0000 0.4180(3) 0.176(2) Uani 1 4 d SD

loop_
_atom_site_aniso_label
_atom_site_aniso_U_11
_atom_site_aniso_U_22
_atom_site_aniso_U_33
_atom_site_aniso_U_23
_atom_site_aniso_U_13
_atom_site_aniso_U_12
Zn1 0.1294(4) 0.1294(4) 0.1294(4) 0.0001(4) 0.0001(4) -0.0001(4)
Zn2 0.1386(4) 0.1218(5) 0.1386(4) 0.0169(3) 0.0073(4) -0.0169(3)
Zn3 0.1229(4) 0.1229(4) 0.1229(4) 0.0148(4) 0.0148(4) -0.0148(4)
S1 0.1461(10) 0.1407(16) 0.1461(10) 0.000 0.0375(13) 0.000
O2 0.207(2) 0.207(2) 0.083(3) -0.0200(15) -0.0200(15) -0.025(3)
O3 0.160(3) 0.144(2) 0.175(2) 0.0048(17) -0.018(2) -0.055(3)
O4 0.1395(18) 0.127(3) 0.1395(18) 0.0055(15) 0.0570(19) -0.0055(15)
O5 0.176(2) 0.132(3) 0.176(2) 0.0042(15) 0.056(3) -0.0042(15)
O6 0.1241(17) 0.1241(17) 0.1241(17) 0.0090(19) 0.0090(19) -0.0090(19)
O7 0.122(3) 0.122(3) 0.122(3) 0.000 0.000 0.000
C1 0.160(3) 0.144(2) 0.175(2) 0.0048(17) -0.018(2) -0.055(3)
C2 0.209(3) 0.190(6) 0.209(3) 0.023(3) 0.055(4) -0.023(3)
C3 0.209(3) 0.190(6) 0.209(3) 0.023(3) 0.055(4) -0.023(3)
C4 0.156(4) 0.156(4) 0.234(9) 0.049(5) 0.049(5) -0.061(9)
C5 0.162(3) 0.162(3) 0.131(5) 0.020(3) 0.020(3) -0.025(6)
C8 0.170(4) 0.170(4) 0.187(7) 0.015(4) 0.015(4) -0.066(6)
C11 0.185(6) 0.185(6) 0.180(11) 0.000 0.000 -0.128(7)
C12 0.212(5) 0.212(5) 0.175(8) -0.016(5) -0.016(5) -0.118(6)
C13 0.208(5) 0.208(5) 0.144(7) -0.024(4) -0.024(4) -0.114(6)
C14 0.258(9) 0.258(9) 0.096(9) 0.000 0.000 -0.046(11)
C15 0.223(8) 0.223(8) 0.163(11) 0.000 0.000 -0.137(8)
C18 0.199(4) 0.199(4) 0.130(7) 0.000 0.000 0.033(5)
C19 0.199(4) 0.199(4) 0.130(7) 0.000 0.000 0.033(5)

loop_
_atom_type_symbol
_atom_type_description
_atom_type_scat_dispersion_real
_atom_type_scat_dispersion_imag
_atom_type_scat_source
C C 0.0181 0.0091 'International Tables Vol C Tables 4.2.6.8 and 6.1.1.4'
H H 0.0000 0.0000 'International Tables Vol C Tables 4.2.6.8 and 6.1.1.4'
Zn Zn -1.5491 0.6778 'International Tables Vol C Tables 4.2.6.8 and 6.1.1.4'
O O 0.0492 0.0322 'International Tables Vol C Tables 4.2.6.8 and 6.1.1.4'
S S 0.3331 0.5567 'International Tables Vol C Tables 4.2.6.8 and 6.1.1.4'

loop_
_geom_angle_atom_site_label_1
_geom_angle_atom_site_label_2
_geom_angle_atom_site_label_3
_geom_angle
_geom_angle_site_symmetry_1
_geom_angle_site_symmetry_3
O2 Zn1 O2 108.17(14) . 30_566
O2 Zn1 O2 108.17(15) . 32_656
O2 Zn1 O2 108.17(15) 30_566 32_656
O2 Zn1 O7 110.74(14) . .
O2 Zn1 O7 110.74(14) 30_566 .
O2 Zn1 O7 110.75(14) 32_656 .
O6 Zn2 O3 109.15(12) . 61
O6 Zn2 O3 109.15(12) . .
O3 Zn2 O3 113.15(18) 61 .
O6 Zn2 O5 111.62(17) . .
O3 Zn2 O5 106.89(11) 61 .
O3 Zn2 O5 106.89(11) . .
O6 Zn3 O4 109.05(10) . 90_455
O6 Zn3 O4 109.04(10) . 6_566
O4 Zn3 O4 109.89(10) 90_455 6_566
O6 Zn3 O4 109.05(10) . .
O4 Zn3 O4 109.89(10) 90_455 .
O4 Zn3 O4 109.89(10) 6_566 .
C2 S1 C2 92.0(6) 57 .
C19 O2 Zn1 134.2(7) . .
C4 O3 Zn2 136.8(6) . .
C1 O4 Zn3 130.8(5) . .
C1 O5 Zn2 127.3(6) . .
Zn2 O6 Zn2 109.36(13) 90_455 .
Zn2 O6 Zn2 109.36(13) 90_455 6_566
Zn2 O6 Zn2 109.36(13) . 6_566
Zn2 O6 Zn3 109.58(13) 90_455 .
Zn2 O6 Zn3 109.59(13) . .
Zn2 O6 Zn3 109.58(13) 6_566 .
Zn1 O7 Zn1 109.472(1) 74_455 5_576
Zn1 O7 Zn1 109.5 74_455 27_554
Zn1 O7 Zn1 109.479(1) 5_576 27_554
Zn1 O7 Zn1 109.474(1) 74_455 .
Zn1 O7 Zn1 109.467(1) 5_576 .
Zn1 O7 Zn1 109.466(1) 27_554 .
O5 C1 O4 131.7(9) . .
O5 C1 C2 116.8(9) . .
O4 C1 C2 111.6(8) . .
C3 C2 C1 127.9(9) . .
C3 C2 S1 112.6(7) . .
C1 C2 S1 119.5(7) . .
C2 C3 C3 111.4(5) . 57
C2 C3 H3 124.3 . .
C3 C3 H3 124.3 57 .
O3 C4 O3 118.0(10) 90_455 .
O3 C4 C5 120.0(6) 90_455 .
O3 C4 C5 120.0(6) . .
C6 C5 C6 97.9(9) 90_455 .
C6 C5 C10 125.8(8) 90_455 90_455
C6 C5 C10 50.4(4) . 90_455
C6 C5 C10 50.4(4) 90_455 .
C6 C5 C10 125.8(8) . .
C10 C5 C10 108.3(8) 90_455 .
C6 C5 C4 119.7(5) 90_455 .
C6 C5 C4 119.7(5) . .
C10 C5 C4 114.5(5) 90_455 .
C10 C5 C4 114.5(5) . .
C5 C6 C7 121.4(10) . .
C5 C6 H6 119.3 . .
C7 C6 H6 119.3 . .
C6 C7 C8 116.9(10) . .
C6 C7 C7 90.8(6) . 90_455
C8 C7 C7 42.4(5) . 90_455
C6 C7 H7 121.6 . .
C8 C7 H7 121.6 . .
C7 C7 H7 133.8 90_455 .
C7 C8 C7 95.1(10) 90_455 .
C7 C8 C9 57.0(5) 90_455 .
C7 C8 C9 124.4(9) . .
C7 C8 C9 124.4(9) 90_455 90_455
C7 C8 C9 57.0(5) . 90_455
C9 C8 C9 97.5(9) . 90_455
C7 C8 C12 120.5(6) 90_455 .
C7 C8 C12 120.5(6) . .
C9 C8 C12 115.0(7) . .
C9 C8 C12 115.0(7) 90_455 .
C8 C9 C10 119.0(11) . .
C8 C9 H9 113(4) . .
C10 C9 H9 128(4) . .
C5 C10 C9 111.7(9) . .
C5 C10 H10 124.2 . .
C9 C10 H10 124.2 . .
C12 C11 C12 110.8(11) . 7_675
C12 C11 H11 124.6(5) . .
C12 C11 H11 124.6(6) 7_675 .
C13 C12 C11 125.4(9) . .
C13 C12 C8 119.6(7) . .
C11 C12 C8 115.0(7) . .
C12 C13 C14 120.1(9) . .
C12 C13 H13 116(2) . .
C14 C13 H13 124(2) . .
C13 C14 C13 118.3(11) 7_675 .
C13 C14 C15 120.9(5) 7_675 .
C13 C14 C15 120.9(5) . .
C16 C15 C16 103.4(14) 7_675 90_455
C16 C15 C16 114.8(15) 7_675 .
C16 C15 C16 35.8(10) 90_455 .
C16 C15 C16 35.8(10) 7_675 92_665
C16 C15 C16 114.8(15) 90_455 92_665
C16 C15 C16 103.4(14) . 92_665
C16 C15 C14 122.6(8) 7_675 .
C16 C15 C14 122.6(8) 90_455 .
C16 C15 C14 122.6(8) . .
C16 C15 C14 122.6(8) 92_665 .
C15 C16 C17 130.9(14) . .
C15 C16 H16 107(5) . .
C17 C16 H16 122(5) . .
C16 C17 C18 107.7(12) . .
C16 C17 H17 133(4) . .
C18 C17 H17 119(4) . .
C19 C18 C17 116.2(7) . 7_675
C19 C18 C17 116.2(7) . 92_665
C17 C18 C17 42.7(6) 7_675 92_665
C19 C18 C17 116.2(7) . 90_455
C17 C18 C17 110.2(10) 7_675 90_455
C17 C18 C17 127.6(13) 92_665 90_455
C19 C18 C17 116.2(7) . .
C17 C18 C17 127.6(13) 7_675 .
C17 C18 C17 110.2(10) 92_665 .
C17 C18 C17 42.7(6) 90_455 .
O2 C19 O2 120.7(12) 7_675 .
O2 C19 C18 119.6(6) 7_675 .
O2 C19 C18 119.6(6) . .

loop_
_geom_bond_atom_site_label_1
_geom_bond_atom_site_label_2
_geom_bond_distance
_geom_bond_site_symmetry_2
Zn1 O2 1.939(3) .
Zn1 O2 1.939(3) 30_566
Zn1 O2 1.939(3) 32_656
Zn1 O7 1.9550(10) .
Zn2 O6 1.9529(17) .
Zn2 O3 1.975(3) 61
Zn2 O3 1.975(3) .
Zn2 O5 2.025(4) .
Zn3 O6 1.961(5) .
Zn3 O4 1.977(3) 90_455
Zn3 O4 1.977(3) 6_566
Zn3 O4 1.977(3) .
S1 C2 1.730(8) 57
S1 C2 1.730(8) .
O2 C19 1.277(5) .
O3 C4 1.218(5) .
O4 C1 1.248(7) .
O5 C1 1.133(7) .
O6 Zn2 1.9528(17) 90_455
O6 Zn2 1.9530(17) 6_566
O7 Zn1 1.9548(10) 74_455
O7 Zn1 1.9548(10) 5_576
O7 Zn1 1.9549(10) 27_554
C1 C2 1.489(9) .
C2 C3 1.282(8) .
C3 C3 1.552(14) 57
C3 H3 0.9300 .
C4 O3 1.218(5) 90_455
C4 C5 1.466(11) .
C5 C6 1.354(8) 90_455
C5 C6 1.354(8) .
C5 C10 1.435(9) 90_455
C5 C10 1.435(9) .
C6 C7 1.389(10) .
C6 H6 0.9300 .
C7 C8 1.357(8) .
C7 C7 2.00(2) 90_455
C7 H7 0.9300 .
C8 C7 1.357(8) 90_455
C8 C9 1.423(11) .
C8 C9 1.423(11) 90_455
C8 C12 1.534(9) .
C9 C10 1.487(11) .
C9 H9 0.98(7) .
C10 H10 0.9300 .
C11 C12 1.446(9) .
C11 C12 1.446(9) 7_675
C11 H11 0.99(12) .
C12 C13 1.355(9) .
C13 C14 1.409(7) .
C13 H13 0.97(3) .
C14 C13 1.409(8) 7_675
C14 C15 1.437(12) .
C15 C16 1.378(10) 7_675
C15 C16 1.378(10) 90_455
C15 C16 1.378(10) .
C15 C16 1.378(10) 92_665
C16 C17 1.435(11) .
C16 H16 0.65(5) .
C17 C18 1.528(9) .
C17 H17 1.11(8) .
C18 C19 1.461(12) .
C18 C17 1.528(9) 7_675
C18 C17 1.528(9) 92_665
C18 C17 1.528(9) 90_455
C19 O2 1.277(5) 7_675

loop_
_geom_torsion_atom_site_label_1
_geom_torsion_atom_site_label_2
_geom_torsion_atom_site_label_3
_geom_torsion_atom_site_label_4
_geom_torsion
_geom_torsion_site_symmetry_1
_geom_torsion_site_symmetry_4
O2 Zn1 O2 C19 -121.52(16) 30_566 .
O2 Zn1 O2 C19 121.53(16) 32_656 .
O7 Zn1 O2 C19 -0.001(5) . .
O6 Zn2 O3 C4 7.1(8) . .
O3 Zn2 O3 C4 -114.6(7) 61 .
O5 Zn2 O3 C4 128.0(7) . .
O6 Zn3 O4 C1 0.000(3) . .
O4 Zn3 O4 C1 119.48(13) 90_455 .
O4 Zn3 O4 C1 -119.47(12) 6_566 .
O6 Zn2 O5 C1 0.000(2) . .
O3 Zn2 O5 C1 119.28(11) 61 .
O3 Zn2 O5 C1 -119.28(11) . .
O3 Zn2 O6 Zn2 121.93(15) 61 90_455
O3 Zn2 O6 Zn2 -2.2(2) . 90_455
O5 Zn2 O6 Zn2 -120.13(16) . 90_455
O3 Zn2 O6 Zn2 2.2(2) 61 6_566
O3 Zn2 O6 Zn2 -121.93(15) . 6_566
O5 Zn2 O6 Zn2 120.14(16) . 6_566
O3 Zn2 O6 Zn3 -117.94(10) 61 .
O3 Zn2 O6 Zn3 117.93(10) . .
O5 Zn2 O6 Zn3 0.0 . .
O4 Zn3 O6 Zn2 0.0 90_455 90_455
O4 Zn3 O6 Zn2 -120.0 6_566 90_455
O4 Zn3 O6 Zn2 120.0 . 90_455
O4 Zn3 O6 Zn2 -119.998(1) 90_455 .
O4 Zn3 O6 Zn2 120.0 6_566 .
O4 Zn3 O6 Zn2 0.0 . .
O4 Zn3 O6 Zn2 120.0 90_455 6_566
O4 Zn3 O6 Zn2 0.000(1) 6_566 6_566
O4 Zn3 O6 Zn2 -120.0 . 6_566
O2 Zn1 O7 Zn1 120.0 . 74_455
O2 Zn1 O7 Zn1 -120.0 30_566 74_455
O2 Zn1 O7 Zn1 0.0 32_656 74_455
O2 Zn1 O7 Zn1 0.002(3) . 5_576
O2 Zn1 O7 Zn1 120.0 30_566 5_576
O2 Zn1 O7 Zn1 -120.0 32_656 5_576
O2 Zn1 O7 Zn1 -120.003(1) . 27_554
O2 Zn1 O7 Zn1 0.0 30_566 27_554
O2 Zn1 O7 Zn1 120.0 32_656 27_554
Zn2 O5 C1 O4 0.001(4) . .
Zn2 O5 C1 C2 180.000(2) . .
Zn3 O4 C1 O5 -0.001(5) . .
Zn3 O4 C1 C2 180.000(2) . .
O5 C1 C2 C3 0.000(4) . .
O4 C1 C2 C3 179.999(3) . .
O5 C1 C2 S1 180.001(2) . .
O4 C1 C2 S1 0.000(3) . .
C2 S1 C2 C3 0.005(2) 57 .
C2 S1 C2 C1 180.004(2) 57 .
C1 C2 C3 C3 179.995(2) . 57
S1 C2 C3 C3 -0.006(1) . 57
Zn2 O3 C4 O3 -10.9(14) . 90_455
Zn2 O3 C4 C5 -174.7(3) . .
O3 C4 C5 C6 38.0(10) 90_455 90_455
O3 C4 C5 C6 -158.5(7) . 90_455
O3 C4 C5 C6 158.5(7) 90_455 .
O3 C4 C5 C6 -38.0(10) . .
O3 C4 C5 C10 -144.7(7) 90_455 90_455
O3 C4 C5 C10 18.8(10) . 90_455
O3 C4 C5 C10 -18.8(10) 90_455 .
O3 C4 C5 C10 144.7(7) . .
C6 C5 C6 C7 -43.4(11) 90_455 .
C10 C5 C6 C7 87.3(10) 90_455 .
C10 C5 C6 C7 2.7(13) . .
C4 C5 C6 C7 -174.3(7) . .
C5 C6 C7 C8 -8.1(13) . .
C5 C6 C7 C7 26.8(7) . 90_455
C6 C7 C8 C7 57.9(11) . 90_455
C6 C7 C8 C9 4.9(14) . .
C7 C7 C8 C9 -53.0(7) 90_455 .
C6 C7 C8 C9 -70.3(10) . 90_455
C7 C7 C8 C9 -128.2(8) 90_455 90_455
C6 C7 C8 C12 -172.0(7) . .
C7 C7 C8 C12 130.1(10) 90_455 .
C7 C8 C9 C10 -68.0(9) 90_455 .
C7 C8 C9 C10 3.5(14) . .
C9 C8 C9 C10 58.4(12) 90_455 .
C12 C8 C9 C10 -179.4(7) . .
C6 C5 C10 C9 73.3(8) 90_455 .
C6 C5 C10 C9 5.5(11) . .
C10 C5 C10 C9 -48.4(11) 90_455 .
C4 C5 C10 C9 -177.4(6) . .
C8 C9 C10 C5 -8.2(11) . .
C12 C11 C12 C13 0.002(5) 7_675 .
C12 C11 C12 C8 180.000(4) 7_675 .
C7 C8 C12 C13 -121.1(7) 90_455 .
C7 C8 C12 C13 121.1(7) . .
C9 C8 C12 C13 -56.1(6) . .
C9 C8 C12 C13 56.1(6) 90_455 .
C7 C8 C12 C11 58.9(7) 90_455 .
C7 C8 C12 C11 -58.9(7) . .
C9 C8 C12 C11 123.9(6) . .
C9 C8 C12 C11 -123.9(6) 90_455 .
C11 C12 C13 C14 0.000(6) . .
C8 C12 C13 C14 180.003(4) . .
C12 C13 C14 C13 -0.002(4) . 7_675
C12 C13 C14 C15 180.000(4) . .
C13 C14 C15 C16 158.6(6) 7_675 7_675
C13 C14 C15 C16 -21.4(6) . 7_675
C13 C14 C15 C16 21.4(6) 7_675 90_455
C13 C14 C15 C16 -158.6(6) . 90_455
C13 C14 C15 C16 -21.4(6) 7_675 .
C13 C14 C15 C16 158.6(6) . .
C13 C14 C15 C16 -158.6(6) 7_675 92_665
C13 C14 C15 C16 21.4(6) . 92_665
C16 C15 C16 C17 3.3(10) 7_675 .
C16 C15 C16 C17 81.3(13) 90_455 .
C16 C15 C16 C17 -32.7(19) 92_665 .
C14 C15 C16 C17 -176.7(10) . .
C15 C16 C17 C18 -5.3(16) . .
C16 C17 C18 C19 -177.8(6) . .
C16 C17 C18 C17 2.2(6) . 7_675
C16 C17 C18 C17 47.3(12) . 92_665
C16 C17 C18 C17 -76.7(8) . 90_455
Zn1 O2 C19 O2 -0.003(3) . 7_675
Zn1 O2 C19 C18 180.000(3) . .
C17 C18 C19 O2 23.9(3) 7_675 7_675
C17 C18 C19 O2 -23.9(3) 92_665 7_675
C17 C18 C19 O2 156.1(3) 90_455 7_675
C17 C18 C19 O2 -156.1(3) . 7_675
C17 C18 C19 O2 -156.1(3) 7_675 .
C17 C18 C19 O2 156.1(3) 92_665 .
C17 C18 C19 O2 -23.9(3) 90_455 .
C17 C18 C19 O2 23.9(3) . .

loop_
_platon_squeeze_void_nr
_platon_squeeze_void_average_x
_platon_squeeze_void_average_y
_platon_squeeze_void_average_z
_platon_squeeze_void_volume
_platon_squeeze_void_count_electrons
_platon_squeeze_void_content
1 0.371 -0.006 -0.003 71062 25821 ' '
